data_7708069
loop_
_publ_author_name
'Zhang, Yin-Qiang'
'Xu, Guan-Cheng'
'Li, Min'

_publ_section_title
;
 Two In-based organic--inorganic hybrid compounds with reversible phase
 transition derived from the order--disorder changes of cations or anions
;
_journal_name_full 'Dalton Transactions'
_journal_paper_doi 10.1039/D1DT01935J
_journal_year 2021
_chemical_formula_moiety 'Cl4 In, C12 H28 N'
_chemical_formula_sum 'C12 H28 Cl4 In N'
_chemical_formula_weight 442.97
_space_group_crystal_system orthorhombic
_space_group_IT_number 61
_space_group_name_Hall '-P 2ac 2ab'
_space_group_name_H-M_alt 'P b c a'
_atom_sites_solution_hydrogens geom
_atom_sites_solution_primary dual
_audit_creation_date 2021-01-26
_audit_creation_method
;
Olex2 1.3
(compiled 2020.11.12 svn.r5f609507 for OlexSys, GUI svn.r6226)
;
_audit_update_record
;
2021-04-10 deposited with the CCDC.	2021-07-28 downloaded from the CCDC.
;
_cell_angle_alpha 90
_cell_angle_beta 90
_cell_angle_gamma 90
_cell_formula_units_Z 8
_cell_length_a 14.299(4)
_cell_length_b 16.580(5)
_cell_length_c 17.771(5)
_cell_measurement_reflns_used 788
_cell_measurement_temperature 380
_cell_measurement_theta_max 14.466
_cell_measurement_theta_min 2.203
_cell_volume 4213(2)
_computing_cell_refinement 'SAINT V8.40A (Bruker, 2019)'
_computing_data_reduction 'SAINT V8.40A (Bruker, 2019)'
_computing_molecular_graphics 'Olex2 1.3 (Dolomanov et al., 2009)'
_computing_publication_material 'Olex2 1.3 (Dolomanov et al., 2009)'
_computing_structure_refinement 'SHELXL 2018/3 (Sheldrick, 2015)'
_computing_structure_solution 'SHELXT 2018/2 (Sheldrick, 2018)'
_diffrn_ambient_temperature 380
_diffrn_measured_fraction_theta_full 1.000
_diffrn_measured_fraction_theta_max 1.000
_diffrn_measurement_device_type 'Bruker APEX-II CCD'
_diffrn_measurement_method '\f and \w scans'
_diffrn_radiation_type MoK\a
_diffrn_radiation_wavelength 0.71073
_diffrn_reflns_av_R_equivalents 0.1194
_diffrn_reflns_av_unetI/netI 0.1209
_diffrn_reflns_Laue_measured_fraction_full 1.000
_diffrn_reflns_Laue_measured_fraction_max 1.000
_diffrn_reflns_limit_h_max 17
_diffrn_reflns_limit_h_min -17
_diffrn_reflns_limit_k_max 10
_diffrn_reflns_limit_k_min -19
_diffrn_reflns_limit_l_max 15
_diffrn_reflns_limit_l_min -21
_diffrn_reflns_number 13781
_diffrn_reflns_point_group_measured_fraction_full 1.000
_diffrn_reflns_point_group_measured_fraction_max 1.000
_diffrn_reflns_theta_full 25.242
_diffrn_reflns_theta_max 25.347
_diffrn_reflns_theta_min 2.202
_diffrn_source_current 0.6
_diffrn_source_power 0.03
_diffrn_source_voltage 50.0
_diffrn_standards_number 0
_exptl_absorpt_coefficient_mu 1.617
_exptl_absorpt_correction_T_max 0.7456
_exptl_absorpt_correction_T_min 0.5646
_exptl_absorpt_correction_type multi-scan
_exptl_absorpt_process_details
;
SADABS-2016/2 (Bruker,2016/2) was used for absorption correction.
wR2(int) was 0.1711 before and 0.0522 after correction.
The Ratio of minimum to maximum transmission is 0.7572.
The \l/2 correction factor is Not present.
;
_exptl_crystal_density_diffrn 1.397
_exptl_crystal_description block
_exptl_crystal_F_000 1792
_exptl_crystal_size_max 0.12
_exptl_crystal_size_mid 0.1
_exptl_crystal_size_min 0.1
_refine_diff_density_max 0.440
_refine_diff_density_min -0.337
_refine_diff_density_rms 0.066
_refine_ls_extinction_method none
_refine_ls_goodness_of_fit_ref 0.941
_refine_ls_hydrogen_treatment constr
_refine_ls_matrix_type full
_refine_ls_number_parameters 197
_refine_ls_number_reflns 3859
_refine_ls_number_restraints 129
_refine_ls_restrained_S_all 0.947
_refine_ls_R_factor_all 0.2182
_refine_ls_R_factor_gt 0.0611
_refine_ls_shift/su_max 0.000
_refine_ls_shift/su_mean 0.000
_refine_ls_structure_factor_coef Fsqd
_refine_ls_weighting_details 'w=1/[\s^2^(Fo^2^)+(0.0692P)^2^] where P=(Fo^2^+2Fc^2^)/3'
_refine_ls_weighting_scheme calc
_refine_ls_wR_factor_gt 0.1339
_refine_ls_wR_factor_ref 0.1970
_reflns_Friedel_coverage 0.000
_reflns_number_gt 1163
_reflns_number_total 3859
_reflns_threshold_expression 'I > 2\s(I)'
_cod_data_source_file d1dt01935j2.cif
_cod_data_source_block c
_cod_database_code 7708069
_shelx_shelxl_version_number 2018/3
_shelx_space_group_comment
;
The symmetry employed for this shelxl refinement is uniquely defined
by the following loop, which should always be used as a source of
symmetry information in preference to the above space-group names.
They are only intended as comments.
;
_shelx_estimated_absorpt_t_max 0.855
_shelx_estimated_absorpt_t_min 0.830
_olex2_refinement_description
;
1. Fixed Uiso
 At 1.2 times of:
  All C(H,H) groups
 At 1.5 times of:
  All C(H,H,H) groups
2. Restrained distances
 In1-Cl4B \\sim In1-Cl4A
 with sigma of 0.02
 In1-Cl1B \\sim In1-Cl1A
 with sigma of 0.02
3. Uiso/Uaniso restraints and constraints
Cl4A \\sim Cl4B: within 2A with sigma of 0.005 and sigma for terminal atoms of
0.01 within 2A
Cl1B \\sim Cl1A: within 2A with sigma of 0.005 and sigma for terminal atoms of
0.01 within 2A
Cl3A \\sim Cl3B: within 2A with sigma of 0.005 and sigma for terminal atoms of
0.01 within 2A
4. Rigid body (RIGU) restrains
 C12, N1, C10, C7, C4, C1, C11, C8, C5, C2, C9, C6, C3
 with sigma for 1-2 distances of 0.001 and sigma for 1-3 distances of 0.001
 Cl4A, Cl4B, In1
 with sigma for 1-2 distances of 0.001 and sigma for 1-3 distances of 0.001
 In1, Cl2, Cl3B, Cl1B, Cl4B, Cl4A
 with sigma for 1-2 distances of 0.001 and sigma for 1-3 distances of 0.001
5. Others
 Sof(Cl4B)=1-FVAR(1)
 Sof(Cl4A)=FVAR(1)
 Sof(Cl3B)=1-FVAR(2)
 Sof(Cl3A)=FVAR(2)
 Sof(Cl1B)=1-FVAR(3)
 Sof(Cl1A)=FVAR(3)
6.a Secondary CH2 refined with riding coordinates:
 C10(H10A,H10B), C7(H7A,H7B), C4(H4A,H4B), C1(H1A,H1B), C11(H11A,H11B), C2(H2A,
 H2B), C8(H8A,H8B), C5(H5A,H5B)
6.b Idealised Me refined as rotating group:
 C9(H9A,H9B,H9C), C6(H6A,H6B,H6C), C3(H3A,H3B,H3C), C12(H12A,H12B,H12C)
;
_olex2_submission_special_instructions 'No special instructions were received'

loop_
_space_group_symop_operation_xyz
'x, y, z'
'-x+1/2, -y, z+1/2'
'-x, y+1/2, -z+1/2'
'x+1/2, -y+1/2, -z'
'-x, -y, -z'
'x-1/2, y, -z-1/2'
'x, -y-1/2, z-1/2'
'-x-1/2, y-1/2, z'

loop_
_atom_site_label
_atom_site_type_symbol
_atom_site_fract_x
_atom_site_fract_y
_atom_site_fract_z
_atom_site_U_iso_or_equiv
_atom_site_adp_type
_atom_site_occupancy
_atom_site_site_symmetry_order
_atom_site_calc_flag
_atom_site_refinement_flags_posn
_atom_site_refinement_flags_adp
_atom_site_refinement_flags_occupancy
_atom_site_disorder_assembly
_atom_site_disorder_group
In1 In 0.27906(7) 0.59660(5) 0.65786(4) 0.1143(4) Uani 1 1 d D . . . .
Cl2 Cl 0.2165(3) 0.67013(18) 0.75721(18) 0.1478(12) Uani 1 1 d . . . . .
Cl3B Cl 0.435(7) 0.564(5) 0.645(10) 0.179(6) Uani 0.10(6) 1 d . U P A 2
Cl1B Cl 0.178(5) 0.537(6) 0.574(5) 0.209(5) Uani 0.050(7) 1 d D U P A 2
Cl4B Cl 0.2577(18) 0.6618(16) 0.5420(8) 0.185(5) Uani 0.56(4) 1 d D U P A 2
N1 N 0.4677(6) 0.6935(4) 0.3604(4) 0.097(2) Uani 1 1 d . . . . .
C10 C 0.5586(8) 0.6678(5) 0.4003(5) 0.116(3) Uani 1 1 d . . . . .
H10A H 0.578465 0.617045 0.378232 0.139 Uiso 1 1 calc R U . . .
H10B H 0.606174 0.707395 0.388165 0.139 Uiso 1 1 calc R U . . .
C7 C 0.4301(9) 0.7689(6) 0.3929(6) 0.129(3) Uani 1 1 d . . . . .
H7A H 0.376791 0.783613 0.362004 0.154 Uiso 1 1 calc R U . . .
H7B H 0.405171 0.754567 0.441871 0.154 Uiso 1 1 calc R U . . .
C4 C 0.4852(9) 0.7070(6) 0.2789(5) 0.129(3) Uani 1 1 d . . . . .
H4A H 0.426782 0.726915 0.258314 0.154 Uiso 1 1 calc R U . . .
H4B H 0.529088 0.751566 0.276096 0.154 Uiso 1 1 calc R U . . .
C1 C 0.3983(10) 0.6252(7) 0.3714(6) 0.139(3) Uani 1 1 d . . . . .
H1A H 0.430331 0.575725 0.357776 0.167 Uiso 1 1 calc R U . . .
H1B H 0.385579 0.621994 0.424913 0.167 Uiso 1 1 calc R U . . .
C11 C 0.5583(10) 0.6578(8) 0.4798(6) 0.166(5) Uani 1 1 d . . . . .
H11A H 0.507948 0.621128 0.492864 0.199 Uiso 1 1 calc R U . . .
H11B H 0.543997 0.709502 0.502603 0.199 Uiso 1 1 calc R U . . .
C2 C 0.3144(13) 0.6240(10) 0.3359(7) 0.180(6) Uani 1 1 d . . . . .
H2A H 0.324636 0.625728 0.281955 0.216 Uiso 1 1 calc R U . . .
H2B H 0.279432 0.671865 0.349787 0.216 Uiso 1 1 calc R U . . .
C8 C 0.4810(10) 0.8391(6) 0.4034(7) 0.161(5) Uani 1 1 d . . . . .
H8A H 0.506611 0.854068 0.354802 0.193 Uiso 1 1 calc R U . . .
H8B H 0.533689 0.825597 0.435403 0.193 Uiso 1 1 calc R U . . .
C9 C 0.4381(10) 0.9109(6) 0.4348(7) 0.166(5) Uani 1 1 d . . . . .
H9A H 0.384176 0.925138 0.405462 0.249 Uiso 1 1 calc R U . . .
H9B H 0.482203 0.954478 0.433947 0.249 Uiso 1 1 calc R U . . .
H9C H 0.419383 0.900438 0.485763 0.249 Uiso 1 1 calc R U . . .
C6 C 0.5198(11) 0.6737(8) 0.1469(5) 0.175(6) Uani 1 1 d . . . . .
H6A H 0.497527 0.629165 0.117433 0.262 Uiso 1 1 calc R U . . .
H6B H 0.582999 0.686019 0.132874 0.262 Uiso 1 1 calc R U . . .
H6C H 0.480878 0.719967 0.138057 0.262 Uiso 1 1 calc R U . . .
C3 C 0.2568(10) 0.5503(8) 0.3547(7) 0.173(6) Uani 1 1 d . . . . .
H3A H 0.200952 0.550085 0.324626 0.260 Uiso 1 1 calc R U . . .
H3B H 0.240175 0.551391 0.406993 0.260 Uiso 1 1 calc R U . . .
H3C H 0.292547 0.502586 0.344282 0.260 Uiso 1 1 calc R U . . .
C5 C 0.5164(11) 0.6517(8) 0.2296(5) 0.184(6) Uani 1 1 d . . . . .
H5A H 0.477332 0.604165 0.234653 0.221 Uiso 1 1 calc R U . . .
H5B H 0.579080 0.636380 0.244808 0.221 Uiso 1 1 calc R U . . .
C12 C 0.6455(11) 0.6270(8) 0.5140(6) 0.194(6) Uani 1 1 d . . . . .
H12A H 0.658934 0.574371 0.494244 0.291 Uiso 1 1 calc R U . . .
H12B H 0.638032 0.623748 0.567571 0.291 Uiso 1 1 calc R U . . .
H12C H 0.696095 0.662907 0.502269 0.291 Uiso 1 1 calc R U . . .
Cl4A Cl 0.285(2) 0.6952(18) 0.5630(15) 0.190(6) Uani 0.44(4) 1 d D U P A 1
Cl3A Cl 0.4345(6) 0.5675(4) 0.6852(17) 0.172(5) Uani 0.90(6) 1 d . U P A 1
Cl1A Cl 0.1956(4) 0.4787(3) 0.6389(3) 0.214(3) Uani 0.950(7) 1 d D U P A 1

loop_
_atom_site_aniso_label
_atom_site_aniso_U_11
_atom_site_aniso_U_22
_atom_site_aniso_U_33
_atom_site_aniso_U_23
_atom_site_aniso_U_13
_atom_site_aniso_U_12
In1 0.1175(8) 0.1075(7) 0.1179(6) -0.0036(4) 0.0196(5) 0.0019(5)
Cl2 0.146(3) 0.152(3) 0.145(2) -0.0433(19) 0.011(2) 0.017(2)
Cl3B 0.160(8) 0.141(10) 0.234(15) -0.027(11) 0.033(7) 0.041(7)
Cl1B 0.236(9) 0.203(9) 0.190(9) -0.075(8) 0.003(10) -0.071(9)
Cl4B 0.186(12) 0.223(11) 0.148(5) 0.053(7) 0.047(7) 0.011(8)
N1 0.120(6) 0.084(4) 0.088(3) 0.006(3) 0.001(4) 0.010(4)
C10 0.139(6) 0.100(6) 0.107(4) -0.014(5) -0.020(5) 0.022(5)
C7 0.153(9) 0.108(5) 0.125(6) -0.022(5) -0.029(7) 0.033(5)
C4 0.142(10) 0.161(8) 0.083(3) -0.008(4) -0.008(4) -0.042(7)
C1 0.158(8) 0.135(6) 0.123(8) 0.001(6) 0.005(6) -0.036(7)
C11 0.187(11) 0.203(12) 0.108(5) 0.002(7) -0.027(6) 0.058(10)
C2 0.178(10) 0.190(11) 0.170(12) 0.021(9) -0.027(8) -0.068(9)
C8 0.188(11) 0.108(6) 0.185(10) -0.036(7) -0.041(9) 0.024(6)
C9 0.211(15) 0.108(6) 0.179(10) -0.027(7) -0.008(10) 0.022(8)
C6 0.219(17) 0.206(13) 0.099(4) -0.012(6) 0.020(8) -0.004(12)
C3 0.166(11) 0.168(11) 0.187(12) 0.003(9) -0.008(10) -0.053(8)
C5 0.258(18) 0.195(10) 0.098(5) -0.023(6) 0.023(8) -0.021(10)
C12 0.204(13) 0.235(14) 0.142(9) 0.020(9) -0.035(9) 0.080(12)
Cl4A 0.179(13) 0.221(12) 0.171(7) 0.065(9) 0.040(8) 0.017(10)
Cl3A 0.139(4) 0.142(3) 0.235(13) -0.027(5) 0.002(5) 0.037(3)
Cl1A 0.257(6) 0.183(4) 0.201(5) -0.060(3) 0.028(4) -0.093(4)

loop_
_atom_type_symbol
_atom_type_description
_atom_type_scat_dispersion_real
_atom_type_scat_dispersion_imag
_atom_type_scat_source
C C 0.0033 0.0016 'International Tables Vol C Tables 4.2.6.8 and 6.1.1.4'
H H 0.0000 0.0000 'International Tables Vol C Tables 4.2.6.8 and 6.1.1.4'
Cl Cl 0.1484 0.1585 'International Tables Vol C Tables 4.2.6.8 and 6.1.1.4'
In In -0.7276 1.3100 'International Tables Vol C Tables 4.2.6.8 and 6.1.1.4'
N N 0.0061 0.0033 'International Tables Vol C Tables 4.2.6.8 and 6.1.1.4'

loop_
_geom_angle_atom_site_label_1
_geom_angle_atom_site_label_2
_geom_angle_atom_site_label_3
_geom_angle
_geom_angle_site_symmetry_1
_geom_angle_site_symmetry_3
_geom_angle_publ_flag
Cl2 In1 Cl4B 112.0(6) . . ?
Cl2 In1 Cl4A 101.2(8) . . ?
Cl2 In1 Cl3A 108.5(7) . . ?
Cl3B In1 Cl2 125(4) . . ?
Cl3B In1 Cl4B 99(4) . . ?
Cl1B In1 Cl2 118(2) . . ?
Cl1B In1 Cl3B 116(5) . . ?
Cl1B In1 Cl4B 63(3) . . ?
Cl3A In1 Cl4A 105.0(9) . . ?
Cl1A In1 Cl2 110.81(15) . . ?
Cl1A In1 Cl4A 120.2(10) . . ?
Cl1A In1 Cl3A 110.4(3) . . ?
In1 Cl1B Cl4B 59.5(16) . . ?
In1 Cl4B Cl1B 57.4(15) . . ?
C7 N1 C10 111.2(7) . . ?
C7 N1 C4 108.4(7) . . ?
C7 N1 C1 110.0(9) . . ?
C4 N1 C10 110.4(9) . . ?
C4 N1 C1 110.4(8) . . ?
C1 N1 C10 106.6(8) . . ?
N1 C10 H10A 107.5 . . ?
N1 C10 H10B 107.5 . . ?
H10A C10 H10B 107.0 . . ?
C11 C10 N1 119.1(10) . . ?
C11 C10 H10A 107.5 . . ?
C11 C10 H10B 107.5 . . ?
N1 C7 H7A 106.1 . . ?
N1 C7 H7B 106.1 . . ?
H7A C7 H7B 106.3 . . ?
C8 C7 N1 124.8(12) . . ?
C8 C7 H7A 106.1 . . ?
C8 C7 H7B 106.1 . . ?
N1 C4 H4A 105.8 . . ?
N1 C4 H4B 105.8 . . ?
H4A C4 H4B 106.2 . . ?
C5 C4 N1 126.0(10) . . ?
C5 C4 H4A 105.8 . . ?
C5 C4 H4B 105.8 . . ?
N1 C1 H1A 106.8 . . ?
N1 C1 H1B 106.8 . . ?
H1A C1 H1B 106.7 . . ?
C2 C1 N1 122.0(12) . . ?
C2 C1 H1A 106.8 . . ?
C2 C1 H1B 106.8 . . ?
C10 C11 H11A 108.2 . . ?
C10 C11 H11B 108.2 . . ?
C10 C11 C12 116.4(12) . . ?
H11A C11 H11B 107.3 . . ?
C12 C11 H11A 108.2 . . ?
C12 C11 H11B 108.2 . . ?
C1 C2 H2A 109.0 . . ?
C1 C2 H2B 109.0 . . ?
C1 C2 C3 113.1(14) . . ?
H2A C2 H2B 107.8 . . ?
C3 C2 H2A 109.0 . . ?
C3 C2 H2B 109.0 . . ?
C7 C8 H8A 107.0 . . ?
C7 C8 H8B 107.0 . . ?
C7 C8 C9 121.2(13) . . ?
H8A C8 H8B 106.8 . . ?
C9 C8 H8A 107.0 . . ?
C9 C8 H8B 107.0 . . ?
C8 C9 H9A 109.5 . . ?
C8 C9 H9B 109.5 . . ?
C8 C9 H9C 109.5 . . ?
H9A C9 H9B 109.5 . . ?
H9A C9 H9C 109.5 . . ?
H9B C9 H9C 109.5 . . ?
H6A C6 H6B 109.5 . . ?
H6A C6 H6C 109.5 . . ?
H6B C6 H6C 109.5 . . ?
C5 C6 H6A 109.5 . . ?
C5 C6 H6B 109.5 . . ?
C5 C6 H6C 109.5 . . ?
C2 C3 H3A 109.5 . . ?
C2 C3 H3B 109.5 . . ?
C2 C3 H3C 109.5 . . ?
H3A C3 H3B 109.5 . . ?
H3A C3 H3C 109.5 . . ?
H3B C3 H3C 109.5 . . ?
C4 C5 C6 118.5(11) . . ?
C4 C5 H5A 107.7 . . ?
C4 C5 H5B 107.7 . . ?
C6 C5 H5A 107.7 . . ?
C6 C5 H5B 107.7 . . ?
H5A C5 H5B 107.1 . . ?
C11 C12 H12A 109.5 . . ?
C11 C12 H12B 109.5 . . ?
C11 C12 H12C 109.5 . . ?
H12A C12 H12B 109.5 . . ?
H12A C12 H12C 109.5 . . ?
H12B C12 H12C 109.5 . . ?

loop_
_geom_bond_atom_site_label_1
_geom_bond_atom_site_label_2
_geom_bond_distance
_geom_bond_site_symmetry_2
_geom_bond_publ_flag
In1 Cl2 2.324(3) . ?
In1 Cl3B 2.31(8) . ?
In1 Cl1B 2.29(2) . ?
In1 Cl4B 2.346(9) . ?
In1 Cl4A 2.350(11) . ?
In1 Cl3A 2.326(7) . ?
In1 Cl1A 2.315(4) . ?
Cl1B Cl4B 2.43(10) . ?
N1 C10 1.541(12) . ?
N1 C7 1.479(10) . ?
N1 C4 1.487(11) . ?
N1 C1 1.519(13) . ?
C10 H10A 0.9700 . ?
C10 H10B 0.9700 . ?
C10 C11 1.424(11) . ?
C7 H7A 0.9700 . ?
C7 H7B 0.9700 . ?
C7 C8 1.386(13) . ?
C4 H4A 0.9700 . ?
C4 H4B 0.9700 . ?
C4 C5 1.344(13) . ?
C1 H1A 0.9700 . ?
C1 H1B 0.9700 . ?
C1 C2 1.356(17) . ?
C11 H11A 0.9700 . ?
C11 H11B 0.9700 . ?
C11 C12 1.477(16) . ?
C2 H2A 0.9700 . ?
C2 H2B 0.9700 . ?
C2 C3 1.511(16) . ?
C8 H8A 0.9700 . ?
C8 H8B 0.9700 . ?
C8 C9 1.450(12) . ?
C9 H9A 0.9600 . ?
C9 H9B 0.9600 . ?
C9 H9C 0.9600 . ?
C6 H6A 0.9600 . ?
C6 H6B 0.9600 . ?
C6 H6C 0.9600 . ?
C6 C5 1.515(12) . ?
C3 H3A 0.9600 . ?
C3 H3B 0.9600 . ?
C3 H3C 0.9600 . ?
C5 H5A 0.9700 . ?
C5 H5B 0.9700 . ?
C12 H12A 0.9600 . ?
C12 H12B 0.9600 . ?
C12 H12C 0.9600 . ?

loop_
_geom_torsion_atom_site_label_1
_geom_torsion_atom_site_label_2
_geom_torsion_atom_site_label_3
_geom_torsion_atom_site_label_4
_geom_torsion
_geom_torsion_site_symmetry_1
_geom_torsion_site_symmetry_2
_geom_torsion_site_symmetry_3
_geom_torsion_site_symmetry_4
_geom_torsion_publ_flag
N1 C10 C11 C12 175.5(11) . . . . ?
N1 C7 C8 C9 179.1(10) . . . . ?
N1 C4 C5 C6 173.2(12) . . . . ?
N1 C1 C2 C3 179.7(11) . . . . ?
C10 N1 C7 C8 51.3(13) . . . . ?
C10 N1 C4 C5 60.5(16) . . . . ?
C10 N1 C1 C2 -172.2(14) . . . . ?
C7 N1 C10 C11 55.0(13) . . . . ?
C7 N1 C4 C5 -177.5(14) . . . . ?
C7 N1 C1 C2 67.2(16) . . . . ?
C4 N1 C10 C11 175.3(9) . . . . ?
C4 N1 C7 C8 -70.2(13) . . . . ?
C4 N1 C1 C2 -52.3(17) . . . . ?
C1 N1 C10 C11 -64.9(12) . . . . ?
C1 N1 C7 C8 169.1(11) . . . . ?
C1 N1 C4 C5 -57.0(17) . . . . ?
